data_1544248
loop_
_publ_author_name
'Yu, Tao'
'Ou, Depei'
'Yang, Zhiyong'
'Huang, Qiuyi'
'Mao, Zhu'
'Chen, Junru'
'Zhang, Yi'
'Liu, Siwei'
'Xu, Jiarui'
'Bryce, Martin R.'
'Chi, Zhenguo'

_publ_section_title
;
 The HOF structures of nitrotetraphenylethene derivatives provide new
 insights into the nature of AIE and a way to design mechanoluminescent
 materials
;
_journal_issue 2
_journal_name_full 'Chem. Sci.'
_journal_page_first 1163
_journal_paper_doi 10.1039/C6SC03177C
_journal_volume 8
_journal_year 2017
_chemical_formula_moiety 'C26 H16 N4 O8'
_chemical_formula_sum 'C26 H16 N4 O8'
_chemical_formula_weight 512.43
_chemical_name_common HOFTPE4N
_space_group_crystal_system tetragonal
_space_group_IT_number 86
_space_group_name_Hall '-P 4bc'
_space_group_name_H-M_alt 'P 42/n'
_symmetry_space_group_name_Hall '-P 4bc'
_symmetry_space_group_name_H-M 'P 42/n :2'
_atom_sites_solution_hydrogens geom
_audit_creation_method SHELXL-2014/7
_audit_update_record
;
2016-09-23 deposited with the CCDC.
2016-10-05 downloaded from the CCDC.
;
_cell_angle_alpha 90
_cell_angle_beta 90
_cell_angle_gamma 90
_cell_formula_units_Z 8
_cell_length_a 19.9155(2)
_cell_length_b 19.9155(2)
_cell_length_c 13.4286(2)
_cell_measurement_reflns_used 4570
_cell_measurement_temperature 173(2)
_cell_measurement_theta_max 73.1010
_cell_measurement_theta_min 3.9400
_cell_volume 5326.15(11)
_computing_structure_refinement 'SHELXL-2014/7 (Sheldrick, 2014)'
_computing_structure_solution 'SHELXL-2014/7 (Sheldrick, 2014)'
_diffrn_ambient_temperature 173(2)
_diffrn_detector_area_resol_mean 10.6525
_diffrn_measured_fraction_theta_full 0.999
_diffrn_measured_fraction_theta_max 0.973
_diffrn_measurement_device_type 'SuperNova, Dual, Cu at zero, Atlas'
_diffrn_measurement_method '\w scans'
_diffrn_radiation_monochromator mirror
_diffrn_radiation_type CuK\a
_diffrn_radiation_wavelength 1.54178
_diffrn_reflns_av_R_equivalents 0.0162
_diffrn_reflns_av_unetI/netI 0.0211
_diffrn_reflns_Laue_measured_fraction_full 0.999
_diffrn_reflns_Laue_measured_fraction_max 0.973
_diffrn_reflns_limit_h_max 24
_diffrn_reflns_limit_h_min -22
_diffrn_reflns_limit_k_max 21
_diffrn_reflns_limit_k_min -24
_diffrn_reflns_limit_l_max 16
_diffrn_reflns_limit_l_min -7
_diffrn_reflns_number 11147
_diffrn_reflns_point_group_measured_fraction_full 0.999
_diffrn_reflns_point_group_measured_fraction_max 0.973
_diffrn_reflns_theta_full 67.679
_diffrn_reflns_theta_max 73.839
_diffrn_reflns_theta_min 3.138
_diffrn_source 'SuperNova (Cu) X-ray Source'
_exptl_absorpt_coefficient_mu 0.822
_exptl_absorpt_correction_T_max 1.00000
_exptl_absorpt_correction_T_min 0.75059
_exptl_absorpt_correction_type multi-scan
_exptl_absorpt_process_details
;
CrysAlisPro, Agilent Technologies,
Version 1.171.36.32 (release 02-08-2013 CrysAlis171 .NET)
(compiled Aug  2 2013,16:46:58)
Empirical absorption correction using spherical harmonics,
 implemented in SCALE3 ABSPACK scaling algorithm.
;
_exptl_crystal_colour yellow
_exptl_crystal_density_diffrn 1.278
_exptl_crystal_description block
_exptl_crystal_F_000 2112
_exptl_crystal_size_max 0.3
_exptl_crystal_size_mid 0.3
_exptl_crystal_size_min 0.2
_refine_diff_density_max 0.248
_refine_diff_density_min -0.242
_refine_diff_density_rms 0.035
_refine_ls_extinction_method none
_refine_ls_goodness_of_fit_ref 1.060
_refine_ls_hydrogen_treatment constr
_refine_ls_matrix_type full
_refine_ls_number_parameters 343
_refine_ls_number_reflns 5252
_refine_ls_number_restraints 1
_refine_ls_restrained_S_all 1.070
_refine_ls_R_factor_all 0.0644
_refine_ls_R_factor_gt 0.0528
_refine_ls_shift/su_max 0.001
_refine_ls_shift/su_mean 0.000
_refine_ls_structure_factor_coef Fsqd
_refine_ls_weighting_details 'w=1/[\s^2^(Fo^2^)+(0.0782P)^2^+1.1396P] where P=(Fo^2^+2Fc^2^)/3'
_refine_ls_weighting_scheme calc
_refine_ls_wR_factor_gt 0.1470
_refine_ls_wR_factor_ref 0.1594
_reflns_Friedel_coverage 0.000
_reflns_number_gt 4115
_reflns_number_total 5252
_reflns_threshold_expression 'I > 2\s(I)'
_cod_data_source_file c6sc03177c2.cif
_cod_data_source_block HOFTPE4N
_cod_depositor_comments 'Adding full bibliography for 1544247--1544249.cif.'
_cod_original_cell_volume 5326.15(13)
_cod_database_code 1544248
_shelx_shelxl_version_number 2014/7
_shelx_space_group_comment
;
The symmetry employed for this shelxl refinement is uniquely defined
by the following loop, which should always be used as a source of
symmetry information in preference to the above space-group names.
They are only intended as comments.
;

loop_
_space_group_symop_operation_xyz
'x, y, z'
'-y, x+1/2, z+1/2'
'-x+1/2, -y+1/2, z'
'y+1/2, -x, z+1/2'
'-x, -y, -z'
'y, -x-1/2, -z-1/2'
'x-1/2, y-1/2, -z'
'-y-1/2, x, -z-1/2'

loop_
_atom_site_label
_atom_site_type_symbol
_atom_site_fract_x
_atom_site_fract_y
_atom_site_fract_z
_atom_site_U_iso_or_equiv
_atom_site_adp_type
_atom_site_occupancy
_atom_site_site_symmetry_order
_atom_site_calc_flag
_atom_site_refinement_flags_posn
_atom_site_refinement_flags_adp
C1 C 1.00113(10) 0.44919(9) 0.12090(13) 0.0541(4) Uani 1 1 d . .
C2 C 0.89471(10) 0.13021(10) -0.08196(14) 0.0569(4) Uani 1 1 d . .
H2 H 0.8841 0.1693 -0.1194 0.068 Uiso 1 1 calc R U
C3 C 0.88210(10) 0.06774(10) -0.12158(13) 0.0582(4) Uani 1 1 d . .
H3 H 0.8634 0.0634 -0.1864 0.070 Uiso 1 1 calc R U
C4 C 0.93821(10) 0.42151(10) 0.12922(13) 0.0555(4) Uani 1 1 d . .
H4 H 0.9026 0.4458 0.1595 0.067 Uiso 1 1 calc R U
C5 C 0.92300(9) 0.13687(9) 0.01281(13) 0.0518(4) Uani 1 1 d . .
C6 C 0.93952(10) 0.20371(9) 0.05612(12) 0.0533(4) Uani 1 1 d . .
C7 C 0.89695(10) 0.01171(10) -0.06596(14) 0.0575(4) Uani 1 1 d . .
C8 C 1.04239(10) 0.35323(10) 0.03737(15) 0.0615(5) Uani 1 1 d . .
H8 H 1.0779 0.3303 0.0044 0.074 Uiso 1 1 calc R U
C9 C 0.98019(10) 0.32216(9) 0.04729(12) 0.0527(4) Uani 1 1 d . .
N3 N 0.88606(10) -0.05402(10) -0.11086(14) 0.0708(5) Uani 1 1 d . .
C11 C 0.93415(10) 0.07935(10) 0.06847(13) 0.0569(4) Uani 1 1 d . .
H11 H 0.9503 0.0834 0.1348 0.068 Uiso 1 1 calc R U
C12 C 0.92807(10) 0.35719(10) 0.09231(13) 0.0537(4) Uani 1 1 d . .
H12 H 0.8851 0.3369 0.0979 0.064 Uiso 1 1 calc R U
N2 N 1.01355(9) 0.51524(9) 0.16510(13) 0.0650(4) Uani 1 1 d . .
O4 O 1.06498(9) 0.54475(9) 0.14326(16) 0.0905(6) Uani 1 1 d . .
C15 C 0.92141(11) 0.21000(9) 0.16380(13) 0.0570(4) Uani 1 1 d . .
C16 C 0.99530(10) 0.24556(9) -0.09899(13) 0.0534(4) Uani 1 1 d . .
C17 C 0.97716(12) 0.29238(10) -0.17072(14) 0.0645(5) Uani 1 1 d . .
H17 H 0.9493 0.3291 -0.1526 0.077 Uiso 1 1 calc R U
O3 O 0.97277(10) 0.53752(10) 0.22416(15) 0.0932(6) Uani 1 1 d . .
C20 C 1.03747(12) 0.19301(10) -0.12574(15) 0.0628(5) Uani 1 1 d . .
H20 H 1.0516 0.1616 -0.0768 0.075 Uiso 1 1 calc R U
C21 C 0.96993(10) 0.25379(9) 0.00488(13) 0.0529(4) Uani 1 1 d . .
C22 C 0.92222(10) 0.01628(10) 0.02947(15) 0.0600(5) Uani 1 1 d . .
H22 H 0.9312 -0.0230 0.0674 0.072 Uiso 1 1 calc R U
C23 C 0.85508(12) 0.20187(12) 0.19290(16) 0.0684(5) Uani 1 1 d . .
H23 H 0.8214 0.1940 0.1443 0.082 Uiso 1 1 calc R U
C24 C 1.05328(10) 0.41675(11) 0.07467(15) 0.0629(5) Uani 1 1 d . .
H24 H 1.0960 0.4376 0.0685 0.076 Uiso 1 1 calc R U
C25 C 1.05911(13) 0.18619(11) -0.22336(16) 0.0699(6) Uani 1 1 d . .
H25 H 1.0873 0.1499 -0.2423 0.084 Uiso 1 1 calc R U
O5 O 0.90441(11) -0.10362(9) -0.06548(16) 0.0977(6) Uani 1 1 d . .
C27 C 0.99894(14) 0.28642(12) -0.26797(15) 0.0734(6) Uani 1 1 d . .
H27 H 0.9865 0.3186 -0.3169 0.088 Uiso 1 1 calc R U
C28 C 0.97080(13) 0.21956(11) 0.23557(14) 0.0661(5) Uani 1 1 d . .
H28 H 1.0163 0.2246 0.2159 0.079 Uiso 1 1 calc R U
O8 O 1.05813(14) 0.27467(13) -0.45059(14) 0.1213(8) Uani 1 1 d . .
C30 C 0.88812(16) 0.21471(11) 0.36176(15) 0.0784(7) Uani 1 1 d . .
C31 C 0.95388(16) 0.22177(11) 0.33577(15) 0.0765(7) Uani 1 1 d . .
H31 H 0.9874 0.2281 0.3852 0.092 Uiso 1 1 calc R U
C32 C 1.03900(13) 0.23296(11) -0.29201(14) 0.0682(5) Uani 1 1 d . .
N1 N 0.8690(2) 0.21879(12) 0.46808(18) 0.1080(10) Uani 1 1 d . .
O1 O 0.81069(17) 0.21207(17) 0.48882(18) 0.1609(15) Uani 1 1 d D .
C35 C 0.83791(14) 0.20526(12) 0.29262(18) 0.0800(7) Uani 1 1 d . .
H35 H 0.7924 0.2012 0.3130 0.096 Uiso 1 1 calc R U
O7 O 1.08264(17) 0.17209(12) -0.42234(16) 0.1357(10) Uani 1 1 d . .
N4 N 1.06141(14) 0.22594(13) -0.39611(15) 0.0908(7) Uani 1 1 d . .
O2 O 0.9131(2) 0.22611(14) 0.52939(15) 0.1472(13) Uani 1 1 d . .
O9 O 0.85954(13) -0.05650(10) -0.19314(14) 0.1048(7) Uani 1 1 d . .

loop_
_atom_site_aniso_label
_atom_site_aniso_U_11
_atom_site_aniso_U_22
_atom_site_aniso_U_33
_atom_site_aniso_U_23
_atom_site_aniso_U_13
_atom_site_aniso_U_12
C1 0.0643(10) 0.0564(10) 0.0415(8) -0.0041(7) -0.0012(7) -0.0036(8)
C2 0.0633(11) 0.0618(10) 0.0456(9) 0.0049(8) -0.0032(8) -0.0033(8)
C3 0.0638(11) 0.0693(11) 0.0414(8) 0.0014(8) -0.0021(8) -0.0062(9)
C4 0.0606(10) 0.0619(10) 0.0439(8) -0.0026(8) 0.0032(8) 0.0029(8)
C5 0.0561(9) 0.0582(10) 0.0413(8) 0.0020(7) 0.0029(7) -0.0017(7)
C6 0.0612(10) 0.0585(10) 0.0400(8) 0.0014(7) 0.0006(7) -0.0019(8)
C7 0.0599(10) 0.0611(11) 0.0515(10) -0.0031(8) 0.0031(8) -0.0016(8)
C8 0.0610(11) 0.0664(11) 0.0571(10) -0.0089(9) 0.0134(9) -0.0035(9)
C9 0.0627(10) 0.0583(10) 0.0369(8) -0.0001(7) 0.0043(7) -0.0025(8)
N3 0.0819(12) 0.0664(11) 0.0640(10) -0.0037(8) -0.0029(9) -0.0011(9)
C11 0.0653(11) 0.0643(11) 0.0410(8) 0.0030(8) -0.0028(8) 0.0006(8)
C12 0.0566(10) 0.0612(10) 0.0432(8) 0.0008(7) 0.0027(7) -0.0019(8)
N2 0.0705(11) 0.0642(10) 0.0603(10) -0.0090(8) -0.0069(8) -0.0003(8)
O4 0.0750(10) 0.0723(10) 0.1243(16) -0.0216(10) 0.0021(10) -0.0144(8)
C15 0.0763(12) 0.0529(9) 0.0418(8) 0.0017(7) 0.0049(8) -0.0028(8)
C16 0.0660(10) 0.0517(9) 0.0426(8) -0.0017(7) 0.0056(8) -0.0031(8)
C17 0.0847(14) 0.0599(11) 0.0490(10) 0.0038(8) 0.0082(9) 0.0100(9)
O3 0.0987(13) 0.0868(11) 0.0941(13) -0.0388(10) 0.0165(10) -0.0063(9)
C20 0.0801(13) 0.0553(10) 0.0532(10) 0.0026(8) 0.0092(9) 0.0049(9)
C21 0.0600(10) 0.0568(10) 0.0421(8) 0.0003(7) 0.0025(7) -0.0003(7)
C22 0.0668(11) 0.0587(10) 0.0546(10) 0.0055(8) -0.0025(9) 0.0025(8)
C23 0.0740(13) 0.0750(13) 0.0562(11) 0.0065(10) 0.0110(10) 0.0008(10)
C24 0.0599(11) 0.0706(12) 0.0583(11) -0.0072(9) 0.0076(9) -0.0100(9)
C25 0.0906(15) 0.0584(11) 0.0606(12) -0.0075(9) 0.0173(11) 0.0043(10)
O5 0.1230(16) 0.0629(10) 0.1073(14) -0.0020(9) -0.0354(12) 0.0081(9)
C27 0.1037(17) 0.0713(13) 0.0452(10) 0.0082(9) 0.0069(10) 0.0075(12)
C28 0.0865(14) 0.0651(11) 0.0467(9) 0.0000(8) -0.0032(9) -0.0093(10)
O8 0.169(2) 0.1359(19) 0.0587(10) 0.0246(12) 0.0336(12) 0.0302(16)
C30 0.135(2) 0.0555(11) 0.0446(10) 0.0041(8) 0.0189(13) 0.0105(12)
C31 0.123(2) 0.0629(12) 0.0441(10) -0.0024(9) -0.0036(12) -0.0098(12)
C32 0.0933(15) 0.0670(12) 0.0444(9) -0.0037(9) 0.0120(10) -0.0028(10)
N1 0.190(3) 0.0751(14) 0.0588(13) 0.0131(11) 0.0366(18) 0.0251(16)
O1 0.194(3) 0.207(3) 0.0813(14) 0.0554(17) 0.0704(18) 0.111(2)
C35 0.0972(17) 0.0732(14) 0.0697(14) 0.0132(11) 0.0309(13) 0.0136(12)
O7 0.226(3) 0.1022(16) 0.0795(13) -0.0270(12) 0.0548(16) 0.0148(17)
N4 0.1223(19) 0.0953(15) 0.0547(11) -0.0070(11) 0.0187(11) 0.0028(13)
O2 0.259(4) 0.138(2) 0.0450(10) -0.0051(11) 0.0151(16) -0.049(2)
O9 0.167(2) 0.0820(12) 0.0653(10) -0.0123(9) -0.0262(12) -0.0081(12)

loop_
_atom_type_symbol
_atom_type_description
_atom_type_scat_dispersion_real
_atom_type_scat_dispersion_imag
_atom_type_scat_source
C C 0.0181 0.0091 'International Tables Vol C Tables 4.2.6.8 and 6.1.1.4'
H H 0.0000 0.0000 'International Tables Vol C Tables 4.2.6.8 and 6.1.1.4'
N N 0.0311 0.0180 'International Tables Vol C Tables 4.2.6.8 and 6.1.1.4'
O O 0.0492 0.0322 'International Tables Vol C Tables 4.2.6.8 and 6.1.1.4'

loop_
_citation_id
_citation_doi
_citation_year
1 10.1039/C6SC03177C 2016

loop_
_geom_angle_atom_site_label_1
_geom_angle_atom_site_label_2
_geom_angle_atom_site_label_3
_geom_angle
C24 C1 C4 122.59(18)
C24 C1 N2 118.61(18)
C4 C1 N2 118.79(17)
C3 C2 C5 120.74(18)
C7 C3 C2 118.98(17)
C1 C4 C12 118.29(17)
C11 C5 C2 118.50(17)
C11 C5 C6 119.52(16)
C2 C5 C6 121.95(16)
C21 C6 C5 123.95(16)
C21 C6 C15 122.50(17)
C5 C6 C15 113.52(15)
C3 C7 C22 121.96(18)
C3 C7 N3 118.18(17)
C22 C7 N3 119.85(18)
C24 C8 C9 120.91(18)
C12 C9 C8 118.93(17)
C12 C9 C21 121.53(17)
C8 C9 C21 119.47(17)
O5 N3 O9 123.2(2)
O5 N3 C7 118.50(19)
O9 N3 C7 118.25(19)
C22 C11 C5 121.31(17)
C4 C12 C9 120.67(18)
O4 N2 O3 122.80(19)
O4 N2 C1 118.59(18)
O3 N2 C1 118.58(18)
C23 C15 C28 119.63(18)
C23 C15 C6 119.49(18)
C28 C15 C6 120.74(19)
C17 C16 C20 118.94(17)
C17 C16 C21 119.10(17)
C20 C16 C21 121.94(17)
C27 C17 C16 121.1(2)
C25 C20 C16 120.42(19)
C6 C21 C9 122.68(16)
C6 C21 C16 123.04(17)
C9 C21 C16 114.27(15)
C7 C22 C11 118.35(18)
C35 C23 C15 120.2(2)
C1 C24 C8 118.55(19)
C32 C25 C20 118.6(2)
C32 C27 C17 118.2(2)
C31 C28 C15 120.3(2)
C31 C30 C35 122.6(2)
C31 C30 N1 119.3(3)
C35 C30 N1 118.1(3)
C30 C31 C28 118.6(2)
C27 C32 C25 122.71(19)
C27 C32 N4 118.3(2)
C25 C32 N4 119.0(2)
O1 N1 O2 123.8(3)
O1 N1 C30 117.8(3)
O2 N1 C30 118.3(3)
C30 C35 C23 118.7(2)
O7 N4 O8 123.6(2)
O7 N4 C32 117.9(2)
O8 N4 C32 118.6(2)

loop_
_geom_bond_atom_site_label_1
_geom_bond_atom_site_label_2
_geom_bond_distance
C1 C24 1.372(3)
C1 C4 1.374(3)
C1 N2 1.464(2)
C2 C3 1.376(3)
C2 C5 1.398(3)
C3 C7 1.375(3)
C4 C12 1.388(3)
C5 C11 1.386(3)
C5 C6 1.489(3)
C6 C21 1.354(3)
C6 C15 1.496(2)
C7 C22 1.380(3)
C7 N3 1.457(3)
C8 C24 1.378(3)
C8 C9 1.391(3)
C9 C12 1.389(3)
C9 C21 1.490(3)
N3 O5 1.217(3)
N3 O9 1.226(3)
C11 C22 1.381(3)
N2 O4 1.217(2)
N2 O3 1.219(2)
C15 C23 1.387(3)
C15 C28 1.390(3)
C16 C17 1.389(3)
C16 C20 1.389(3)
C16 C21 1.493(2)
C17 C27 1.381(3)
C20 C25 1.387(3)
C23 C35 1.384(3)
C25 C32 1.370(3)
C27 C32 1.369(3)
C28 C31 1.388(3)
O8 N4 1.217(3)
C30 C31 1.363(4)
C30 C35 1.377(4)
C30 N1 1.480(3)
C32 N4 1.474(3)
N1 O1 1.201(4)
N1 O2 1.213(4)
O7 N4 1.205(3)
